data_2100028
loop_
_publ_author_name
'Richard E. Marsh'

_publ_section_title
;
 Space group <i>P</i>1: an update
;
_journal_issue 3
_journal_name_full 'Acta Crystallographica Section B'
_journal_page_first 359
_journal_page_last 359
_journal_paper_doi 10.1107/S0108768105009651
_journal_volume 61
_journal_year 2005
_chemical_formula_moiety 'C12 H28 N2 O4, 2(C14 H7 O4), 2(H2 O)'
_chemical_formula_sum 'C40 H46 N2 O14'
_space_group_crystal_system triclinic
_space_group_IT_number 2
_space_group_name_Hall '-P 1'
_space_group_name_H-M_alt 'P -1'
_audit_creation_method CRYM
_cell_angle_alpha 100.40
_cell_angle_beta 91.38
_cell_angle_gamma 98.01
_cell_formula_units_Z 1
_cell_length_a 7.7050
_cell_length_b 10.8710
_cell_length_c 11.5400
_cell_volume 940.243
_cod_data_source_file bk0148.cif
_cod_data_source_block DAVLER
_cod_depositor_comments
;
 Updating space group information and adding the symmetry operation list.

 Antanas Vaitkus,
 2018-06-14

 Marking attached hydrogen atoms.

 Antanas Vaitkus,
 2017-11-23

  Added moiety chemical formula and Z value from Marsh (2005) paper.
  The summary chemical formula is calculated from moiety formula using
  AdHocParser
  (svn://www.crystallography.net/cod-tools/trunk/Formulae/AdHocParser.yp,
  revision 1441.)

  Andrius Merkys
  2013-11-11
;
_cod_original_sg_symbol_H-M P-1
_cod_original_formula_sum 'not given'
_cod_database_code 2100028

loop_
_space_group_symop_id
_space_group_symop_operation_xyz
1 x,y,z
2 -x,-y,-z

loop_
_atom_site_label
_atom_site_fract_x
_atom_site_fract_y
_atom_site_fract_z
_atom_site_type_symbol
_atom_site_attached_hydrogens
O1 0.76470 0.29120 -0.52560 O 0
O2 0.55955 -0.00785 -0.25430 O 0
O3 0.53920 0.58215 -0.14840 O 0
O4 0.70925 0.87510 -0.43225 O 0
H1 0.66250 0.91350 -0.37250 H 0
C1 0.63465 0.17275 -0.34360 C 0
H2 0.66705 0.12240 -0.41130 H 0
C2 0.57435 0.11660 -0.24835 C 0
C3 0.53125 0.19610 -0.14755 C 0
H3 0.49520 0.16140 -0.08260 H 0
C4 0.54095 0.32405 -0.14165 C 0
H4 0.50995 0.37430 -0.07355 H 0
C5 0.59680 0.37985 -0.23700 C 0
C6 0.59340 0.51475 -0.23300 C 0
C7 0.65695 0.57020 -0.33635 C 0
C8 0.65545 0.69805 -0.33430 C 0
H5 0.61645 0.74780 -0.26865 H 0
C9 0.71195 0.75245 -0.42975 C 0
C10 0.77385 0.67750 -0.52505 C 0
H6 0.81395 0.71330 -0.58855 H 0
C11 0.77710 0.55115 -0.52760 C 0
H7 0.82000 0.50265 -0.59245 H 0
C12 0.71635 0.49455 -0.43370 C 0
C13 0.71325 0.35785 -0.44005 C 0
C14 0.64620 0.30235 -0.33755 C 0
O9 -0.07640 0.25390 0.02420 O 0
C29 0.07755 0.30570 -0.02480 C 0
H15 0.18050 0.28660 0.01450 H 0
H16 0.08435 0.39680 -0.01440 H 0
C30 0.07050 0.24935 -0.15280 C 0
H17 -0.03550 0.26460 -0.19140 H 0
H18 0.17080 0.28710 -0.18995 H 0
O10 0.07225 0.11750 -0.16300 O 0
C31 0.09420 0.05315 -0.27890 C 0
H19 0.20455 0.08725 -0.30760 H 0
H20 -0.00035 0.06260 -0.33210 H 0
C32 0.09265 -0.08365 -0.27225 C 0
H21 -0.01990 -0.11715 -0.24605 H 0
H22 0.10740 -0.13095 -0.35020 H 0
N1 0.23480 -0.10030 -0.18975 N 0
H23 0.22200 -0.05850 -0.10800 H 0
H24 0.35350 -0.06650 -0.21300 H 0
C33 0.25205 -0.23500 -0.18620 C 0
H25 0.27280 -0.27750 -0.26490 H 0
H26 0.35375 -0.23670 -0.13565 H 0
C34 0.09450 -0.30695 -0.14240 C 0
H27 -0.00970 -0.30240 -0.18930 H 0
H28 0.10910 -0.39510 -0.14920 H 0
O13 0.22315 0.02340 0.05555 O 2
